data_7004868
loop_
_publ_author_name
'Charmant, Jonathan P. H.'
'Fan, Cheng'
'Norman, Nicholas C.'
'Pringle, Paul G.'

_publ_section_title
;
 Synthesis and reactivity of dichloroboryl complexes of platinum(II).
;
_journal_issue 1
_journal_name_full 'Dalton transactions (Cambridge, England : 2003)'
_journal_page_first 114
_journal_page_last 123
_journal_paper_doi 10.1039/b612039n
_journal_year 2007
_chemical_formula_moiety 'C16 H22 B Cl3 P2 Pt'
_chemical_formula_sum 'C16 H22 B Cl3 P2 Pt'
_chemical_formula_weight 588.53
_space_group_IT_number 4
_symmetry_cell_setting monoclinic
_symmetry_space_group_name_Hall 'P 2yb'
_symmetry_space_group_name_H-M 'P 1 21 1'
_atom_sites_solution_hydrogens geom
_atom_sites_solution_primary direct
_atom_sites_solution_secondary difmap
_audit_creation_method SHELXL-97
_cell_angle_alpha 90.00
_cell_angle_beta 113.81(3)
_cell_angle_gamma 90.00
_cell_formula_units_Z 4
_cell_length_a 17.466(4)
_cell_length_b 6.0751(12)
_cell_length_c 21.219(4)
_cell_measurement_temperature 173(2)
_cell_measurement_theta_max 27.46
_cell_measurement_theta_min 2.55
_cell_volume 2059.9(9)
_computing_cell_refinement 'SMART v5.628 (Bruker-AXS, 1997-2002)'
_computing_data_collection 'SMART v5.628 (Bruker-AXS, 1997-2002)'
_computing_data_reduction
;
SAINT v7.06A (Bruker-AXS, 1997-2003) & SHELXTL v6.14 (Bruker-AXS, 2003)
;
_computing_molecular_graphics 'SHELXTL (Bruker, 2001)'
_computing_publication_material 'SHELXTL (Bruker, 2001)'
_computing_structure_refinement 'SHELXTL (Bruker, 2001)'
_computing_structure_solution 'SHELXTL (Bruker, 2001)'
_diffrn_ambient_temperature 100
_diffrn_detector 'CCD plate'
_diffrn_detector_area_resol_mean 8.366
_diffrn_detector_type 'Bruker-AXS SMART APEX'
_diffrn_measured_fraction_theta_full 0.998
_diffrn_measured_fraction_theta_max 0.998
_diffrn_measurement_details 'frames, 0.3\% width'
_diffrn_measurement_device 'three-circle diffractometer'
_diffrn_measurement_device_type 'Bruker-AXS D8'
_diffrn_measurement_method '\w scans'
_diffrn_measurement_specimen_support 'glass fibre'
_diffrn_radiation_collimation monocap
_diffrn_radiation_monochromator graphite
_diffrn_radiation_probe x-ray
_diffrn_radiation_type 'Mo K\a'
_diffrn_radiation_wavelength 0.71074
_diffrn_reflns_av_R_equivalents 0.0275
_diffrn_reflns_av_sigmaI/netI 0.0388
_diffrn_reflns_limit_h_max 22
_diffrn_reflns_limit_h_min -22
_diffrn_reflns_limit_k_max 7
_diffrn_reflns_limit_k_min -7
_diffrn_reflns_limit_l_max 27
_diffrn_reflns_limit_l_min -27
_diffrn_reflns_number 23631
_diffrn_reflns_theta_full 27.48
_diffrn_reflns_theta_max 27.48
_diffrn_reflns_theta_min 1.05
_diffrn_source 'sealed X-ray tube'
_diffrn_source_current 40
_diffrn_source_power 2
_diffrn_source_target Mo
_diffrn_source_voltage 50
_diffrn_standards_decay_% 0
_exptl_absorpt_coefficient_mu 7.351
_exptl_absorpt_correction_T_max 0.23
_exptl_absorpt_correction_T_min 0.147
_exptl_absorpt_correction_type multi-scan
_exptl_absorpt_process_details 'SADABS V2.1 (Sheldrick, 2003)'
_exptl_crystal_colour colourless
_exptl_crystal_density_diffrn 1.898
_exptl_crystal_density_method 'not measured'
_exptl_crystal_description block
_exptl_crystal_F_000 1128
_exptl_crystal_size_max 0.28
_exptl_crystal_size_mid 0.25
_exptl_crystal_size_min 0.20
_refine_diff_density_max 2.012
_refine_diff_density_min -0.709
_refine_diff_density_rms 0.129
_refine_ls_abs_structure_details 'Flack H D (1983), Acta Cryst. A39, 876-881'
_refine_ls_abs_structure_Flack -0.010(5)
_refine_ls_extinction_method none
_refine_ls_goodness_of_fit_ref 1.063
_refine_ls_hydrogen_treatment constr
_refine_ls_matrix_type full
_refine_ls_number_parameters 423
_refine_ls_number_reflns 9398
_refine_ls_number_restraints 1
_refine_ls_restrained_S_all 1.063
_refine_ls_R_factor_all 0.0299
_refine_ls_R_factor_gt 0.0270
_refine_ls_shift/su_max 0.003
_refine_ls_shift/su_mean 0.000
_refine_ls_structure_factor_coef Fsqd
_refine_ls_weighting_details 'calc w=1/[\s^2^(Fo^2^)+(0.0276P)^2^+1.9092P] where P=(Fo^2^+2Fc^2^)/3'
_refine_ls_weighting_scheme calc
_refine_ls_wR_factor_gt 0.0582
_refine_ls_wR_factor_ref 0.0640
_reflns_number_gt 8866
_reflns_number_total 9398
_reflns_threshold_expression >2\s(I)
_cod_data_source_file b612039n.txt
_cod_data_source_block 4
_cod_depositor_comments
;
The following automatic conversions were performed:
'_symmetry_cell_setting' value 'Monoclinic' changed to 'monoclinic'
according to '/home/saulius/struct/CIF-dictionaries/cif_core.dic'
dictionary named 'cif_core.dic' version 2.4.1 from
2010-06-29.

'_diffrn_radiation_probe' value 'X-ray' changed to 'x-ray'
according to '/home/saulius/struct/CIF-dictionaries/cif_core.dic'
dictionary named 'cif_core.dic' version 2.4.1 from 2010-06-29.

Automatic conversion script
Id: cif_fix_enum 1527 2010-12-29 10:47:43Z saulius 
;
_cod_original_sg_symbol_H-M 'P 21'
_cod_database_code 7004868

loop_
_symmetry_equiv_pos_as_xyz
'x, y, z'
'-x, y+1/2, -z'

loop_
_atom_site_label
_atom_site_type_symbol
_atom_site_fract_x
_atom_site_fract_y
_atom_site_fract_z
_atom_site_U_iso_or_equiv
_atom_site_adp_type
_atom_site_occupancy
_atom_site_symmetry_multiplicity
_atom_site_calc_flag
_atom_site_refinement_flags
_atom_site_disorder_assembly
_atom_site_disorder_group
C25 C 0.2647(4) 0.1099(10) 0.6868(3) 0.0264(14) Uani 1 1 d . . .
H25A H 0.2083 0.0468 0.6707 0.040 Uiso 1 1 calc R . .
H25B H 0.2695 0.2328 0.7181 0.040 Uiso 1 1 calc R . .
H25C H 0.3061 -0.0032 0.7111 0.040 Uiso 1 1 calc R . .
Pt1 Pt 0.089806(12) 0.93329(2) 0.871356(10) 0.01268(8) Uani 1 1 d . . .
Pt2 Pt 0.407519(12) 0.38268(3) 0.632535(10) 0.01250(8) Uani 1 1 d . . .
Cl1 Cl 0.12451(9) 0.9397(4) 0.99478(7) 0.0237(4) Uani 1 1 d . . .
Cl4 Cl 0.37344(9) 0.3546(3) 0.50925(7) 0.0235(4) Uani 1 1 d . . .
P2 P -0.03301(9) 1.1102(2) 0.85566(7) 0.0138(3) Uani 1 1 d . . .
P1 P 0.21481(9) 0.7544(2) 0.89474(8) 0.0153(3) Uani 1 1 d . . .
P4 P 0.28330(9) 0.2082(2) 0.61354(8) 0.0170(3) Uani 1 1 d . . .
P3 P 0.52742(9) 0.5648(2) 0.64244(7) 0.0140(3) Uani 1 1 d . . .
B1 B 0.0640(4) 0.9451(12) 0.7724(3) 0.0131(13) Uani 1 1 d . . .
B2 B 0.4351(4) 0.4148(12) 0.7318(3) 0.0151(14) Uani 1 1 d . . .
C28 C 0.1609(4) 0.4036(12) 0.4960(3) 0.0208(14) Uani 1 1 d . . .
H28 H 0.1866 0.3247 0.4710 0.025 Uiso 1 1 calc R . .
C3 C 0.3056(3) 0.9300(10) 0.9390(3) 0.0148(12) Uani 1 1 d . . .
C27 C 0.1930(3) 0.3832(12) 0.5676(3) 0.0171(12) Uani 1 1 d . . .
C18 C 0.5840(4) 0.4226(10) 0.5991(3) 0.0229(13) Uani 1 1 d . . .
H18A H 0.5462 0.3943 0.5511 0.034 Uiso 1 1 calc R . .
H18B H 0.6056 0.2826 0.6225 0.034 Uiso 1 1 calc R . .
H18C H 0.6308 0.5144 0.6004 0.034 Uiso 1 1 calc R . .
C10 C -0.0861(4) 0.9896(10) 0.9048(3) 0.0240(13) Uani 1 1 d . . .
H10A H -0.0497 0.9968 0.9540 0.036 Uiso 1 1 calc R . .
H10B H -0.0995 0.8355 0.8911 0.036 Uiso 1 1 calc R . .
H10C H -0.1379 1.0709 0.8959 0.036 Uiso 1 1 calc R . .
C26 C 0.2679(4) -0.0384(9) 0.5611(3) 0.0275(13) Uani 1 1 d . . .
H26A H 0.3079 -0.1518 0.5875 0.041 Uiso 1 1 calc R . .
H26B H 0.2769 -0.0032 0.5195 0.041 Uiso 1 1 calc R . .
H26C H 0.2108 -0.0929 0.5480 0.041 Uiso 1 1 calc R . .
C9 C -0.0117(4) 1.3921(9) 0.8870(3) 0.0227(13) Uani 1 1 d . . .
H9A H -0.0639 1.4626 0.8830 0.034 Uiso 1 1 calc R . .
H9B H 0.0123 1.4739 0.8594 0.034 Uiso 1 1 calc R . .
H9C H 0.0281 1.3916 0.9353 0.034 Uiso 1 1 calc R . .
C32 C 0.1559(3) 0.5059(10) 0.6025(3) 0.0213(12) Uani 1 1 d . . .
H32 H 0.1771 0.4967 0.6513 0.026 Uiso 1 1 calc R . .
C19 C 0.6066(3) 0.6200(8) 0.7281(3) 0.0139(10) Uani 1 1 d . . .
C8 C 0.3409(4) 0.9463(12) 1.0103(3) 0.0189(13) Uani 1 1 d . . .
H8 H 0.3180 0.8630 1.0364 0.023 Uiso 1 1 calc R . .
C11 C -0.1138(3) 1.1303(9) 0.7682(3) 0.0164(11) Uani 1 1 d . . .
C4 C 0.3392(3) 1.0568(9) 0.9017(3) 0.0203(12) Uani 1 1 d . . .
H4 H 0.3156 1.0487 0.8529 0.024 Uiso 1 1 calc R . .
C31 C 0.0878(4) 0.6428(9) 0.5674(3) 0.0226(12) Uani 1 1 d . . .
H31 H 0.0628 0.7252 0.5921 0.027 Uiso 1 1 calc R . .
C5 C 0.4065(3) 1.1945(10) 0.9351(3) 0.0231(13) Uani 1 1 d . . .
H5 H 0.4287 1.2803 0.9090 0.028 Uiso 1 1 calc R . .
C23 C 0.7220(4) 0.5019(12) 0.8314(3) 0.0324(15) Uani 1 1 d . . .
H23 H 0.7612 0.3911 0.8557 0.039 Uiso 1 1 calc R . .
C29 C 0.0930(4) 0.5355(10) 0.4607(3) 0.0243(13) Uani 1 1 d . . .
H29 H 0.0711 0.5419 0.4119 0.029 Uiso 1 1 calc R . .
C24 C 0.6651(4) 0.4636(10) 0.7635(3) 0.0272(15) Uani 1 1 d . . .
H24 H 0.6669 0.3283 0.7418 0.033 Uiso 1 1 calc R . .
C22 C 0.7214(4) 0.6988(10) 0.8629(3) 0.0230(12) Uani 1 1 d . . .
H22 H 0.7601 0.7252 0.9089 0.028 Uiso 1 1 calc R . .
C13 C -0.2240(4) 0.9679(12) 0.6703(4) 0.0367(16) Uani 1 1 d . . .
H13 H -0.2604 0.8475 0.6502 0.044 Uiso 1 1 calc R . .
C17 C 0.4996(4) 0.8286(9) 0.5998(3) 0.0207(13) Uani 1 1 d . . .
H17A H 0.4794 0.9262 0.6265 0.031 Uiso 1 1 calc R . .
H17B H 0.4556 0.8083 0.5535 0.031 Uiso 1 1 calc R . .
H17C H 0.5490 0.8942 0.5961 0.031 Uiso 1 1 calc R . .
C6 C 0.4416(3) 1.2080(9) 1.0062(3) 0.0229(13) Uani 1 1 d . . .
H6 H 0.4878 1.3029 1.0290 0.028 Uiso 1 1 calc R . .
C30 C 0.0566(4) 0.6583(9) 0.4958(3) 0.0249(13) Uani 1 1 d . . .
H30 H 0.0107 0.7525 0.4715 0.030 Uiso 1 1 calc R . .
C14 C -0.2277(4) 1.1500(11) 0.6311(3) 0.0287(14) Uani 1 1 d . . .
H14 H -0.2664 1.1563 0.5843 0.034 Uiso 1 1 calc R . .
C12 C -0.1673(4) 0.9557(10) 0.7396(4) 0.0307(15) Uani 1 1 d . . .
H12 H -0.1658 0.8293 0.7664 0.037 Uiso 1 1 calc R . .
C20 C 0.6068(4) 0.8195(10) 0.7601(3) 0.0282(14) Uani 1 1 d . . .
H20 H 0.5676 0.9307 0.7363 0.034 Uiso 1 1 calc R . .
C21 C 0.6647(4) 0.8564(11) 0.8275(3) 0.0340(15) Uani 1 1 d . . .
H21 H 0.6646 0.9934 0.8490 0.041 Uiso 1 1 calc R . .
Cl3 Cl 0.08718(10) 1.1742(2) 0.73097(8) 0.0266(3) Uani 1 1 d . . .
Cl2 Cl 0.01255(10) 0.7309(2) 0.71189(8) 0.0289(3) Uani 1 1 d . . .
Cl6 Cl 0.40741(10) 0.6498(3) 0.76829(8) 0.0302(3) Uani 1 1 d . . .
Cl5 Cl 0.48872(11) 0.2149(2) 0.79580(7) 0.0312(4) Uani 1 1 d . . .
C2 C 0.2281(4) 0.5165(10) 0.9503(3) 0.0268(13) Uani 1 1 d . . .
H2A H 0.1900 0.3991 0.9243 0.040 Uiso 1 1 calc R . .
H2B H 0.2155 0.5583 0.9897 0.040 Uiso 1 1 calc R . .
H2C H 0.2860 0.4641 0.9668 0.040 Uiso 1 1 calc R . .
C1 C 0.2336(4) 0.6396(10) 0.8230(3) 0.0250(13) Uani 1 1 d . . .
H1A H 0.2910 0.5833 0.8398 0.037 Uiso 1 1 calc R . .
H1B H 0.2258 0.7545 0.7886 0.037 Uiso 1 1 calc R . .
H1C H 0.1941 0.5192 0.8021 0.037 Uiso 1 1 calc R . .
C16 C -0.1180(4) 1.3142(10) 0.7287(3) 0.0281(14) Uani 1 1 d . . .
H16 H -0.0818 1.4354 0.7484 0.034 Uiso 1 1 calc R . .
C7 C 0.4092(4) 1.0829(10) 1.0440(3) 0.0243(13) Uani 1 1 d . . .
H7 H 0.4335 1.0901 1.0929 0.029 Uiso 1 1 calc R . .
C15 C -0.1749(4) 1.3230(12) 0.6603(4) 0.0368(17) Uani 1 1 d . . .
H15 H -0.1773 1.4503 0.6336 0.044 Uiso 1 1 calc R . .

loop_
_atom_site_aniso_label
_atom_site_aniso_U_11
_atom_site_aniso_U_22
_atom_site_aniso_U_33
_atom_site_aniso_U_23
_atom_site_aniso_U_13
_atom_site_aniso_U_12
C25 0.015(3) 0.034(3) 0.031(4) 0.013(3) 0.010(3) 0.003(2)
Pt1 0.00970(13) 0.0142(2) 0.01440(12) 0.00055(8) 0.00516(10) -0.00066(8)
Pt2 0.00945(12) 0.0152(2) 0.01306(12) 0.00044(9) 0.00476(10) 0.00087(9)
Cl1 0.0163(7) 0.0398(10) 0.0140(6) 0.0023(7) 0.0049(6) 0.0012(7)
Cl4 0.0175(7) 0.0388(10) 0.0139(7) -0.0028(7) 0.0061(6) -0.0016(7)
P2 0.0115(7) 0.0143(7) 0.0161(7) -0.0004(5) 0.0061(6) -0.0008(5)
P1 0.0101(7) 0.0156(7) 0.0188(7) 0.0001(6) 0.0046(6) 0.0001(5)
P4 0.0124(7) 0.0170(7) 0.0212(8) 0.0024(6) 0.0065(6) 0.0015(6)
P3 0.0114(7) 0.0158(7) 0.0155(7) 0.0002(5) 0.0062(6) -0.0006(5)
B1 0.011(3) 0.012(3) 0.016(3) -0.002(2) 0.005(3) -0.001(2)
B2 0.014(3) 0.015(4) 0.017(3) 0.002(3) 0.006(3) 0.002(2)
C28 0.015(3) 0.022(3) 0.022(3) -0.004(3) 0.004(3) 0.001(3)
C3 0.012(3) 0.011(3) 0.022(3) 0.002(2) 0.007(2) 0.003(2)
C27 0.007(3) 0.022(3) 0.021(3) 0.000(3) 0.004(2) -0.002(3)
C18 0.017(3) 0.033(4) 0.022(3) -0.005(3) 0.012(2) 0.000(3)
C10 0.019(3) 0.029(3) 0.028(3) 0.005(3) 0.014(3) 0.000(3)
C26 0.020(3) 0.019(3) 0.042(4) -0.007(3) 0.011(3) -0.002(2)
C9 0.021(3) 0.020(3) 0.028(3) -0.004(2) 0.010(3) -0.003(2)
C32 0.017(3) 0.021(3) 0.024(3) -0.001(2) 0.007(2) -0.007(2)
C19 0.011(3) 0.014(2) 0.017(3) 0.002(2) 0.006(2) -0.0008(19)
C8 0.016(3) 0.018(3) 0.021(3) 0.000(3) 0.007(3) -0.002(2)
C11 0.010(3) 0.019(3) 0.021(3) -0.003(2) 0.008(2) 0.002(2)
C4 0.017(3) 0.025(3) 0.019(3) 0.003(2) 0.007(2) 0.002(2)
C31 0.019(3) 0.024(3) 0.028(3) 0.000(2) 0.013(3) 0.006(2)
C5 0.015(3) 0.025(3) 0.029(3) 0.004(2) 0.009(3) -0.004(2)
C23 0.022(3) 0.036(4) 0.026(3) 0.002(3) -0.003(3) 0.009(3)
C29 0.020(3) 0.030(3) 0.019(3) 0.003(2) 0.003(3) -0.002(2)
C24 0.027(3) 0.017(3) 0.028(3) -0.005(3) 0.001(3) 0.006(3)
C22 0.016(3) 0.028(3) 0.021(3) 0.001(2) 0.003(2) -0.004(2)
C13 0.022(3) 0.040(4) 0.038(4) -0.013(3) 0.003(3) -0.013(3)
C17 0.020(3) 0.021(3) 0.020(3) 0.005(2) 0.007(3) -0.001(2)
C6 0.012(3) 0.019(3) 0.032(3) -0.004(2) 0.004(3) -0.002(2)
C30 0.019(3) 0.018(3) 0.037(4) 0.002(2) 0.010(3) 0.001(2)
C14 0.019(3) 0.044(4) 0.017(3) -0.002(3) 0.001(3) 0.010(3)
C12 0.031(4) 0.018(3) 0.037(4) 0.002(3) 0.007(3) -0.003(3)
C20 0.029(3) 0.022(3) 0.025(3) -0.002(2) 0.002(3) 0.010(2)
C21 0.035(4) 0.032(3) 0.025(3) -0.013(3) 0.001(3) 0.003(3)
Cl3 0.0351(8) 0.0213(7) 0.0285(8) 0.0036(6) 0.0183(7) -0.0074(6)
Cl2 0.0436(9) 0.0205(7) 0.0206(7) -0.0036(6) 0.0109(7) -0.0102(6)
Cl6 0.0405(9) 0.0268(8) 0.0265(8) -0.0011(6) 0.0167(7) 0.0150(6)
Cl5 0.0482(10) 0.0242(7) 0.0172(7) 0.0039(6) 0.0091(7) 0.0149(7)
C2 0.024(3) 0.018(3) 0.038(4) 0.009(3) 0.012(3) 0.002(2)
C1 0.023(3) 0.028(3) 0.024(3) -0.006(2) 0.010(3) 0.001(2)
C16 0.030(4) 0.026(3) 0.024(3) 0.005(2) 0.005(3) -0.002(2)
C7 0.017(3) 0.027(3) 0.022(3) -0.002(2) 0.000(3) 0.001(2)
C15 0.035(4) 0.042(4) 0.025(4) 0.008(3) 0.005(3) -0.003(3)

loop_
_atom_type_symbol
_atom_type_description
_atom_type_scat_dispersion_real
_atom_type_scat_dispersion_imag
_atom_type_scat_source
C C 0.0033 0.0016 'International Tables Vol C Tables 4.2.6.8 and 6.1.1.4'
H H 0.0000 0.0000 'International Tables Vol C Tables 4.2.6.8 and 6.1.1.4'
B B 0.0013 0.0007 'International Tables Vol C Tables 4.2.6.8 and 6.1.1.4'
P P 0.1023 0.0942 'International Tables Vol C Tables 4.2.6.8 and 6.1.1.4'
Cl Cl 0.1484 0.1585 'International Tables Vol C Tables 4.2.6.8 and 6.1.1.4'
Pt Pt -1.7033 8.3905 'International Tables Vol C Tables 4.2.6.8 and 6.1.1.4'

loop_
_geom_angle_atom_site_label_1
_geom_angle_atom_site_label_2
_geom_angle_atom_site_label_3
_geom_angle
_geom_angle_site_symmetry_1
_geom_angle_site_symmetry_3
_geom_angle_publ_flag
P4 C25 H25A 109.5 . . ?
P4 C25 H25B 109.5 . . ?
H25A C25 H25B 109.5 . . ?
P4 C25 H25C 109.5 . . ?
H25A C25 H25C 109.5 . . ?
H25B C25 H25C 109.5 . . ?
B1 Pt1 P2 91.70(19) . . ?
B1 Pt1 P1 92.08(19) . . ?
P2 Pt1 P1 176.22(5) . . ?
B1 Pt1 Cl1 176.8(2) . . ?
P2 Pt1 Cl1 87.77(6) . . ?
P1 Pt1 Cl1 88.47(6) . . ?
B2 Pt2 P4 92.3(2) . . ?
B2 Pt2 P3 91.9(2) . . ?
P4 Pt2 P3 175.46(5) . . ?
B2 Pt2 Cl4 178.3(2) . . ?
P4 Pt2 Cl4 88.58(6) . . ?
P3 Pt2 Cl4 87.18(6) . . ?
C10 P2 C9 104.4(3) . . ?
C10 P2 C11 104.3(3) . . ?
C9 P2 C11 105.6(3) . . ?
C10 P2 Pt1 113.1(2) . . ?
C9 P2 Pt1 110.2(2) . . ?
C11 P2 Pt1 118.10(17) . . ?
C2 P1 C1 102.6(3) . . ?
C2 P1 C3 105.9(3) . . ?
C1 P1 C3 104.0(3) . . ?
C2 P1 Pt1 112.1(2) . . ?
C1 P1 Pt1 118.4(2) . . ?
C3 P1 Pt1 112.68(19) . . ?
C25 P4 C26 102.7(3) . . ?
C25 P4 C27 103.6(3) . . ?
C26 P4 C27 105.7(3) . . ?
C25 P4 Pt2 119.0(2) . . ?
C26 P4 Pt2 112.5(2) . . ?
C27 P4 Pt2 112.1(2) . . ?
C17 P3 C19 106.2(3) . . ?
C17 P3 C18 105.0(3) . . ?
C19 P3 C18 104.1(3) . . ?
C17 P3 Pt2 109.3(2) . . ?
C19 P3 Pt2 118.53(17) . . ?
C18 P3 Pt2 112.7(2) . . ?
Cl3 B1 Cl2 111.2(3) . . ?
Cl3 B1 Pt1 123.9(4) . . ?
Cl2 B1 Pt1 124.9(4) . . ?
Cl5 B2 Cl6 111.4(3) . . ?
Cl5 B2 Pt2 125.1(4) . . ?
Cl6 B2 Pt2 123.5(4) . . ?
C29 C28 C27 121.5(6) . . ?
C29 C28 H28 119.3 . . ?
C27 C28 H28 119.3 . . ?
C8 C3 C4 118.5(6) . . ?
C8 C3 P1 120.9(4) . . ?
C4 C3 P1 120.6(4) . . ?
C32 C27 C28 117.7(6) . . ?
C32 C27 P4 121.3(4) . . ?
C28 C27 P4 120.9(5) . . ?
P3 C18 H18A 109.5 . . ?
P3 C18 H18B 109.5 . . ?
H18A C18 H18B 109.5 . . ?
P3 C18 H18C 109.5 . . ?
H18A C18 H18C 109.5 . . ?
H18B C18 H18C 109.5 . . ?
P2 C10 H10A 109.5 . . ?
P2 C10 H10B 109.5 . . ?
H10A C10 H10B 109.5 . . ?
P2 C10 H10C 109.5 . . ?
H10A C10 H10C 109.5 . . ?
H10B C10 H10C 109.5 . . ?
P4 C26 H26A 109.5 . . ?
P4 C26 H26B 109.5 . . ?
H26A C26 H26B 109.5 . . ?
P4 C26 H26C 109.5 . . ?
H26A C26 H26C 109.5 . . ?
H26B C26 H26C 109.5 . . ?
P2 C9 H9A 109.5 . . ?
P2 C9 H9B 109.5 . . ?
H9A C9 H9B 109.5 . . ?
P2 C9 H9C 109.5 . . ?
H9A C9 H9C 109.5 . . ?
H9B C9 H9C 109.5 . . ?
C27 C32 C31 121.2(5) . . ?
C27 C32 H32 119.4 . . ?
C31 C32 H32 119.4 . . ?
C24 C19 C20 118.7(5) . . ?
C24 C19 P3 121.1(4) . . ?
C20 C19 P3 120.1(4) . . ?
C3 C8 C7 120.9(6) . . ?
C3 C8 H8 119.5 . . ?
C7 C8 H8 119.5 . . ?
C16 C11 C12 119.6(6) . . ?
C16 C11 P2 120.0(4) . . ?
C12 C11 P2 120.2(5) . . ?
C5 C4 C3 120.7(5) . . ?
C5 C4 H4 119.7 . . ?
C3 C4 H4 119.7 . . ?
C30 C31 C32 119.8(5) . . ?
C30 C31 H31 120.1 . . ?
C32 C31 H31 120.1 . . ?
C4 C5 C6 120.4(5) . . ?
C4 C5 H5 119.8 . . ?
C6 C5 H5 119.8 . . ?
C22 C23 C24 120.2(6) . . ?
C22 C23 H23 119.9 . . ?
C24 C23 H23 119.9 . . ?
C28 C29 C30 120.5(6) . . ?
C28 C29 H29 119.8 . . ?
C30 C29 H29 119.8 . . ?
C19 C24 C23 120.7(6) . . ?
C19 C24 H24 119.7 . . ?
C23 C24 H24 119.7 . . ?
C21 C22 C23 119.3(6) . . ?
C21 C22 H22 120.3 . . ?
C23 C22 H22 120.3 . . ?
C14 C13 C12 121.2(6) . . ?
C14 C13 H13 119.4 . . ?
C12 C13 H13 119.4 . . ?
P3 C17 H17A 109.5 . . ?
P3 C17 H17B 109.5 . . ?
H17A C17 H17B 109.5 . . ?
P3 C17 H17C 109.5 . . ?
H17A C17 H17C 109.5 . . ?
H17B C17 H17C 109.5 . . ?
C7 C6 C5 119.7(5) . . ?
C7 C6 H6 120.2 . . ?
C5 C6 H6 120.2 . . ?
C29 C30 C31 119.3(5) . . ?
C29 C30 H30 120.4 . . ?
C31 C30 H30 120.4 . . ?
C13 C14 C15 119.2(6) . . ?
C13 C14 H14 120.4 . . ?
C15 C14 H14 120.4 . . ?
C11 C12 C13 119.0(6) . . ?
C11 C12 H12 120.5 . . ?
C13 C12 H12 120.5 . . ?
C19 C20 C21 120.0(5) . . ?
C19 C20 H20 120.0 . . ?
C21 C20 H20 120.0 . . ?
C22 C21 C20 121.1(6) . . ?
C22 C21 H21 119.5 . . ?
C20 C21 H21 119.5 . . ?
P1 C2 H2A 109.5 . . ?
P1 C2 H2B 109.5 . . ?
H2A C2 H2B 109.5 . . ?
P1 C2 H2C 109.5 . . ?
H2A C2 H2C 109.5 . . ?
H2B C2 H2C 109.5 . . ?
P1 C1 H1A 109.5 . . ?
P1 C1 H1B 109.5 . . ?
H1A C1 H1B 109.5 . . ?
P1 C1 H1C 109.5 . . ?
H1A C1 H1C 109.5 . . ?
H1B C1 H1C 109.5 . . ?
C11 C16 C15 120.3(6) . . ?
C11 C16 H16 119.8 . . ?
C15 C16 H16 119.8 . . ?
C6 C7 C8 119.8(6) . . ?
C6 C7 H7 120.1 . . ?
C8 C7 H7 120.1 . . ?
C14 C15 C16 120.6(6) . . ?
C14 C15 H15 119.7 . . ?
C16 C15 H15 119.7 . . ?

loop_
_geom_bond_atom_site_label_1
_geom_bond_atom_site_label_2
_geom_bond_distance
_geom_bond_site_symmetry_2
_geom_bond_publ_flag
C25 P4 1.813(6) . ?
C25 H25A 0.9800 . ?
C25 H25B 0.9800 . ?
C25 H25C 0.9800 . ?
Pt1 B1 1.963(6) . ?
Pt1 P2 2.3003(15) . ?
Pt1 P1 2.3065(15) . ?
Pt1 Cl1 2.4385(15) . ?
Pt2 B2 1.971(6) . ?
Pt2 P4 2.2994(15) . ?
Pt2 P3 2.3017(15) . ?
Pt2 Cl4 2.4433(15) . ?
P2 C10 1.807(6) . ?
P2 C9 1.820(6) . ?
P2 C11 1.827(6) . ?
P1 C2 1.819(6) . ?
P1 C1 1.820(6) . ?
P1 C3 1.826(6) . ?
P4 C26 1.821(6) . ?
P4 C27 1.823(6) . ?
P3 C17 1.808(5) . ?
P3 C19 1.816(6) . ?
P3 C18 1.817(5) . ?
B1 Cl3 1.778(7) . ?
B1 Cl2 1.794(7) . ?
B2 Cl5 1.780(7) . ?
B2 Cl6 1.782(7) . ?
C28 C29 1.375(8) . ?
C28 C27 1.397(8) . ?
C28 H28 0.9500 . ?
C3 C8 1.387(8) . ?
C3 C4 1.393(7) . ?
C27 C32 1.384(8) . ?
C18 H18A 0.9800 . ?
C18 H18B 0.9800 . ?
C18 H18C 0.9800 . ?
C10 H10A 0.9800 . ?
C10 H10B 0.9800 . ?
C10 H10C 0.9800 . ?
C26 H26A 0.9800 . ?
C26 H26B 0.9800 . ?
C26 H26C 0.9800 . ?
C9 H9A 0.9800 . ?
C9 H9B 0.9800 . ?
C9 H9C 0.9800 . ?
C32 C31 1.395(8) . ?
C32 H32 0.9500 . ?
C19 C24 1.376(8) . ?
C19 C20 1.389(8) . ?
C8 C7 1.392(8) . ?
C8 H8 0.9500 . ?
C11 C16 1.380(8) . ?
C11 C12 1.382(8) . ?
C4 C5 1.382(8) . ?
C4 H4 0.9500 . ?
C31 C30 1.393(9) . ?
C31 H31 0.9500 . ?
C5 C6 1.384(8) . ?
C5 H5 0.9500 . ?
C23 C22 1.373(9) . ?
C23 C24 1.400(8) . ?
C23 H23 0.9500 . ?
C29 C30 1.378(8) . ?
C29 H29 0.9500 . ?
C24 H24 0.9500 . ?
C22 C21 1.364(8) . ?
C22 H22 0.9500 . ?
C13 C14 1.369(10) . ?
C13 C12 1.404(9) . ?
C13 H13 0.9500 . ?
C17 H17A 0.9800 . ?
C17 H17B 0.9800 . ?
C17 H17C 0.9800 . ?
C6 C7 1.381(8) . ?
C6 H6 0.9500 . ?
C30 H30 0.9500 . ?
C14 C15 1.370(9) . ?
C14 H14 0.9500 . ?
C12 H12 0.9500 . ?
C20 C21 1.395(8) . ?
C20 H20 0.9500 . ?
C21 H21 0.9500 . ?
C2 H2A 0.9800 . ?
C2 H2B 0.9800 . ?
C2 H2C 0.9800 . ?
C1 H1A 0.9800 . ?
C1 H1B 0.9800 . ?
C1 H1C 0.9800 . ?
C16 C15 1.390(9) . ?
C16 H16 0.9500 . ?
C7 H7 0.9500 . ?
C15 H15 0.9500 . ?
